data_4073706
loop_
_publ_author_name
'Fraser, Lauren R.'
'Bird, Jeffrey'
'Wu, Qiming'
'Cao, Changsheng'
'Patrick, Brian O.'
'Love, Jennifer A.'

_publ_section_title
;
 Synthesis, Structure, and Hydrothiolation Activity of Rhodium
 Pyrazolylborate Complexes
;
_journal_issue 23
_journal_name_full Organometallics
_journal_page_first 5602
_journal_paper_doi 10.1021/om700564t
_journal_volume 26
_journal_year 2007
_chemical_formula_sum 'C68 H64 B N6 P2 Rh'
_chemical_formula_weight 1140.91
_chemical_name_systematic
;
 ?
;
_space_group_IT_number 14
_symmetry_cell_setting monoclinic
_symmetry_space_group_name_Hall '-P 2yn'
_symmetry_space_group_name_H-M 'P 1 21/n 1'
_atom_sites_solution_hydrogens geom
_atom_sites_solution_primary direct
_atom_sites_solution_secondary difmap
_audit_creation_method SHELXL-97
_cell_angle_alpha 90.00
_cell_angle_beta 107.914(5)
_cell_angle_gamma 90.00
_cell_formula_units_Z 4
_cell_length_a 17.4909(9)
_cell_length_b 18.5240(10)
_cell_length_c 18.5170(10)
_cell_measurement_reflns_used 7821
_cell_measurement_temperature 173(2)
_cell_measurement_theta_max 27.84
_cell_measurement_theta_min 2.48
_cell_volume 5708.7(5)
_computing_structure_refinement 'SHELXL-97 (Sheldrick, 1997)'
_diffrn_ambient_temperature 173(2)
_diffrn_measured_fraction_theta_full 0.999
_diffrn_measured_fraction_theta_max 0.999
_diffrn_measurement_device_type 'Bruker X8 APEX II'
_diffrn_measurement_method 'area detector'
_diffrn_radiation_monochromator graphite
_diffrn_radiation_source 'fine-focus sealed tube'
_diffrn_radiation_type MoK\a
_diffrn_radiation_wavelength 0.71069
_diffrn_reflns_av_R_equivalents 0.0441
_diffrn_reflns_av_sigmaI/netI 0.0438
_diffrn_reflns_limit_h_max 23
_diffrn_reflns_limit_h_min -23
_diffrn_reflns_limit_k_max 24
_diffrn_reflns_limit_k_min -22
_diffrn_reflns_limit_l_max 24
_diffrn_reflns_limit_l_min -24
_diffrn_reflns_number 59783
_diffrn_reflns_theta_full 27.98
_diffrn_reflns_theta_max 27.98
_diffrn_reflns_theta_min 1.64
_exptl_absorpt_coefficient_mu 0.403
_exptl_absorpt_correction_T_max 0.986
_exptl_absorpt_correction_T_min 0.839
_exptl_absorpt_correction_type multi-scan
_exptl_crystal_colour orange
_exptl_crystal_density_diffrn 1.327
_exptl_crystal_density_method 'not measured'
_exptl_crystal_description irregular
_exptl_crystal_F_000 2376
_exptl_crystal_size_max 0.20
_exptl_crystal_size_mid 0.10
_exptl_crystal_size_min 0.035
_refine_diff_density_max 0.824
_refine_diff_density_min -0.554
_refine_diff_density_rms 0.068
_refine_ls_extinction_method none
_refine_ls_goodness_of_fit_ref 1.017
_refine_ls_hydrogen_treatment mixed
_refine_ls_matrix_type full
_refine_ls_number_parameters 701
_refine_ls_number_reflns 13758
_refine_ls_number_restraints 27
_refine_ls_restrained_S_all 1.066
_refine_ls_R_factor_all 0.0533
_refine_ls_R_factor_gt 0.0366
_refine_ls_shift/su_max 0.370
_refine_ls_shift/su_mean 0.003
_refine_ls_structure_factor_coef Fsqd
_refine_ls_weighting_details 'calc w=1/[\s^2^(Fo^2^)+(0.0396P)^2^+4.0370P] where P=(Fo^2^+2Fc^2^)/3'
_refine_ls_weighting_scheme calc
_refine_ls_wR_factor_gt 0.0853
_refine_ls_wR_factor_ref 0.0931
_reflns_number_gt 10811
_reflns_number_total 13758
_reflns_threshold_expression >2sigma(I)
_cod_data_source_file om700564t-file003.cif
_cod_data_source_block jl033
_cod_original_sg_symbol_H-M 'P 21/n'
_cod_database_code 4073706

loop_
_symmetry_equiv_pos_as_xyz
'x, y, z'
'-x+1/2, y+1/2, -z+1/2'
'-x, -y, -z'
'x-1/2, -y-1/2, z-1/2'

loop_
_atom_site_label
_atom_site_type_symbol
_atom_site_fract_x
_atom_site_fract_y
_atom_site_fract_z
_atom_site_U_iso_or_equiv
_atom_site_adp_type
_atom_site_occupancy
_atom_site_symmetry_multiplicity
_atom_site_calc_flag
_atom_site_refinement_flags
_atom_site_disorder_assembly
_atom_site_disorder_group
C1 C 0.55857(12) 0.12615(12) 0.80850(13) 0.0193(4) Uani 1 1 d . . .
C2 C 0.56595(14) 0.13794(13) 0.88446(14) 0.0254(5) Uani 1 1 d . . .
H2 H 0.5264 0.1656 0.8976 0.030 Uiso 1 1 calc R . .
C3 C 0.63041(15) 0.10981(15) 0.94128(15) 0.0319(6) Uani 1 1 d . . .
H3 H 0.6357 0.1194 0.9930 0.038 Uiso 1 1 calc R . .
C4 C 0.68687(16) 0.06796(16) 0.92278(16) 0.0375(7) Uani 1 1 d . . .
H4 H 0.7310 0.0486 0.9617 0.045 Uiso 1 1 calc R . .
C5 C 0.67911(16) 0.05437(16) 0.84795(16) 0.0364(6) Uani 1 1 d . . .
H5 H 0.7173 0.0247 0.8352 0.044 Uiso 1 1 calc R . .
C6 C 0.61566(14) 0.08387(14) 0.79087(14) 0.0273(5) Uani 1 1 d . . .
H6 H 0.6113 0.0750 0.7392 0.033 Uiso 1 1 calc R . .
C7 C 0.51516(13) 0.17126(13) 0.65553(13) 0.0206(5) Uani 1 1 d . . .
C8 C 0.49328(15) 0.11410(14) 0.60515(14) 0.0272(5) Uani 1 1 d . . .
H8 H 0.4592 0.0774 0.6138 0.033 Uiso 1 1 calc R . .
C9 C 0.52019(18) 0.10942(16) 0.54249(16) 0.0389(7) Uani 1 1 d . . .
H9 H 0.5046 0.0698 0.5086 0.047 Uiso 1 1 calc R . .
C10 C 0.56961(19) 0.16217(18) 0.52932(17) 0.0457(8) Uani 1 1 d . . .
H10 H 0.5884 0.1591 0.4865 0.055 Uiso 1 1 calc R . .
C11 C 0.59155(19) 0.21929(18) 0.57850(16) 0.0447(8) Uani 1 1 d . . .
H11 H 0.6255 0.2559 0.5693 0.054 Uiso 1 1 calc R . .
C12 C 0.56492(16) 0.22430(15) 0.64134(14) 0.0317(6) Uani 1 1 d . . .
H12 H 0.5807 0.2642 0.6749 0.038 Uiso 1 1 calc R . .
C13 C 0.49031(13) 0.26177(12) 0.77743(12) 0.0179(4) Uani 1 1 d . . .
C14 C 0.42435(13) 0.29727(12) 0.78661(13) 0.0211(5) Uani 1 1 d . . .
H14 H 0.3726 0.2759 0.7679 0.025 Uiso 1 1 calc R . .
C15 C 0.43274(15) 0.36343(14) 0.82270(15) 0.0304(6) Uani 1 1 d . . .
H15 H 0.3869 0.3874 0.8284 0.036 Uiso 1 1 calc R . .
C16 C 0.50769(16) 0.39474(14) 0.85044(14) 0.0304(6) Uani 1 1 d . . .
H16 H 0.5134 0.4404 0.8750 0.036 Uiso 1 1 calc R . .
C17 C 0.57428(15) 0.35980(13) 0.84252(13) 0.0263(5) Uani 1 1 d . . .
H17 H 0.6258 0.3815 0.8615 0.032 Uiso 1 1 calc R . .
C18 C 0.56621(13) 0.29341(13) 0.80703(13) 0.0222(5) Uani 1 1 d . . .
H18 H 0.6124 0.2691 0.8027 0.027 Uiso 1 1 calc R . .
C19 C 0.32054(14) 0.28804(13) 0.60918(13) 0.0251(5) Uani 1 1 d . . .
C20 C 0.28335(16) 0.34623(14) 0.63139(15) 0.0328(6) Uani 1 1 d . . .
H20 H 0.2358 0.3386 0.6448 0.039 Uiso 1 1 calc R . .
C21 C 0.31437(19) 0.41549(15) 0.63435(16) 0.0419(7) Uani 1 1 d . . .
H21 H 0.2881 0.4549 0.6495 0.050 Uiso 1 1 calc R . .
C22 C 0.3832(2) 0.42667(16) 0.61535(17) 0.0459(8) Uani 1 1 d . . .
H22 H 0.4060 0.4736 0.6194 0.055 Uiso 1 1 calc R . .
C23 C 0.41940(19) 0.37042(16) 0.59048(17) 0.0434(7) Uani 1 1 d . . .
H23 H 0.4661 0.3789 0.5758 0.052 Uiso 1 1 calc R . .
C24 C 0.38806(15) 0.30106(15) 0.58660(15) 0.0323(6) Uani 1 1 d . . .
H24 H 0.4129 0.2624 0.5685 0.039 Uiso 1 1 calc R . .
C25 C 0.18268(13) 0.20874(13) 0.60527(13) 0.0223(5) Uani 1 1 d . . .
C26 C 0.12321(14) 0.20144(14) 0.53604(14) 0.0283(5) Uani 1 1 d . . .
H26 H 0.1368 0.1851 0.4930 0.034 Uiso 1 1 calc R . .
C27 C 0.04388(16) 0.21791(16) 0.52931(17) 0.0385(7) Uani 1 1 d . . .
H27 H 0.0034 0.2119 0.4819 0.046 Uiso 1 1 calc R . .
C28 C 0.02367(16) 0.24286(17) 0.59095(18) 0.0436(7) Uani 1 1 d . . .
H28 H -0.0305 0.2548 0.5859 0.052 Uiso 1 1 calc R . .
C29 C 0.08245(16) 0.25059(16) 0.66038(17) 0.0377(7) Uani 1 1 d . . .
H29 H 0.0687 0.2679 0.7031 0.045 Uiso 1 1 calc R . .
C30 C 0.16090(15) 0.23300(14) 0.66731(14) 0.0282(5) Uani 1 1 d . . .
H30 H 0.2008 0.2375 0.7153 0.034 Uiso 1 1 calc R . .
C31 C 0.29027(13) 0.15586(13) 0.52602(13) 0.0223(5) Uani 1 1 d . . .
C32 C 0.30081(15) 0.08172(14) 0.52223(14) 0.0291(5) Uani 1 1 d . . .
H32 H 0.3047 0.0528 0.5656 0.035 Uiso 1 1 calc R . .
C33 C 0.30582(16) 0.04919(16) 0.45652(15) 0.0361(6) Uani 1 1 d . . .
H33 H 0.3121 -0.0017 0.4547 0.043 Uiso 1 1 calc R . .
C34 C 0.30172(16) 0.09080(18) 0.39390(16) 0.0395(7) Uani 1 1 d . . .
H34 H 0.3069 0.0690 0.3492 0.047 Uiso 1 1 calc R . .
C35 C 0.29014(16) 0.16405(18) 0.39628(15) 0.0375(7) Uani 1 1 d . . .
H35 H 0.2868 0.1926 0.3528 0.045 Uiso 1 1 calc R . .
C36 C 0.28330(15) 0.19666(15) 0.46106(14) 0.0304(6) Uani 1 1 d . . .
H36 H 0.2738 0.2471 0.4614 0.036 Uiso 1 1 calc R . .
C37 C 0.17511(13) 0.05575(13) 0.69034(13) 0.0226(5) Uani 1 1 d . . .
C38 C 0.11515(14) 0.06243(14) 0.72506(15) 0.0298(6) Uani 1 1 d . . .
H38 H 0.0617 0.0447 0.7070 0.036 Uiso 1 1 calc R . .
C39 C 0.14975(14) 0.10001(14) 0.79071(15) 0.0271(5) Uani 1 1 d . . .
H39 H 0.1241 0.1129 0.8273 0.032 Uiso 1 1 calc R . .
C40 C 0.43338(13) 0.00148(13) 0.84020(13) 0.0223(5) Uani 1 1 d . . .
C41 C 0.42951(15) -0.01811(15) 0.91200(14) 0.0311(6) Uani 1 1 d . . .
H41 H 0.4537 -0.0589 0.9413 0.037 Uiso 1 1 calc R . .
C42 C 0.38376(15) 0.03352(15) 0.93113(14) 0.0299(6) Uani 1 1 d . . .
H42 H 0.3695 0.0347 0.9766 0.036 Uiso 1 1 calc R . .
C43 C 0.23501(14) 0.14117(13) 1.02826(14) 0.0250(5) Uani 1 1 d . . .
C44 C 0.27500(16) 0.20766(15) 1.03959(15) 0.0319(6) Uani 1 1 d . . .
H44 H 0.2830 0.2396 1.0814 0.038 Uiso 1 1 calc R . .
C45 C 0.29993(16) 0.21639(14) 0.97710(15) 0.0304(6) Uani 1 1 d . . .
H45 H 0.3292 0.2565 0.9674 0.037 Uiso 1 1 calc R . .
C46 C 0.17651(14) 0.00949(13) 0.62651(14) 0.0242(5) Uani 1 1 d . . .
C47 C 0.11694(16) 0.01076(14) 0.55673(15) 0.0323(6) Uani 1 1 d . . .
H47 H 0.0748 0.0453 0.5473 0.039 Uiso 1 1 calc R . .
C48 C 0.11883(19) -0.03820(16) 0.50092(16) 0.0415(7) Uani 1 1 d . . .
H48 H 0.0776 -0.0373 0.4534 0.050 Uiso 1 1 calc R . .
C49 C 0.1792(2) -0.08774(15) 0.51332(17) 0.0425(7) Uani 1 1 d . . .
H49 H 0.1802 -0.1207 0.4743 0.051 Uiso 1 1 calc R . .
C50 C 0.23888(17) -0.09008(15) 0.58228(17) 0.0361(6) Uani 1 1 d . . .
H50 H 0.2808 -0.1247 0.5910 0.043 Uiso 1 1 calc R . .
C51 C 0.23738(14) -0.04174(14) 0.63866(15) 0.0288(5) Uani 1 1 d . . .
H51 H 0.2783 -0.0435 0.6862 0.035 Uiso 1 1 calc R . .
C52 C 0.47202(13) -0.03864(13) 0.79293(14) 0.0237(5) Uani 1 1 d . . .
C53 C 0.44747(15) -0.03147(13) 0.71457(14) 0.0271(5) Uani 1 1 d . . .
H53 H 0.4059 0.0016 0.6907 0.033 Uiso 1 1 calc R . .
C54 C 0.48297(18) -0.07196(15) 0.67094(17) 0.0387(7) Uani 1 1 d . . .
H54 H 0.4659 -0.0661 0.6174 0.046 Uiso 1 1 calc R . .
C55 C 0.54267(19) -0.12061(16) 0.7043(2) 0.0466(8) Uani 1 1 d . . .
H55 H 0.5666 -0.1487 0.6742 0.056 Uiso 1 1 calc R . .
C56 C 0.56743(18) -0.12815(16) 0.7822(2) 0.0456(8) Uani 1 1 d . . .
H56 H 0.6087 -0.1616 0.8057 0.055 Uiso 1 1 calc R . .
C57 C 0.53290(15) -0.08765(15) 0.82602(17) 0.0348(6) Uani 1 1 d . . .
H57 H 0.5509 -0.0932 0.8796 0.042 Uiso 1 1 calc R . .
C58 C 0.19322(14) 0.10511(13) 1.07600(14) 0.0248(5) Uani 1 1 d . . .
C59 C 0.20595(16) 0.12618(15) 1.15109(14) 0.0315(6) Uani 1 1 d . . .
H59 H 0.2434 0.1635 1.1723 0.038 Uiso 1 1 calc R . .
C60 C 0.16492(17) 0.09367(17) 1.19491(15) 0.0377(7) Uani 1 1 d . . .
H60 H 0.1738 0.1092 1.2457 0.045 Uiso 1 1 calc R . .
C61 C 0.11129(17) 0.03907(17) 1.16587(16) 0.0407(7) Uani 1 1 d . . .
H61 H 0.0831 0.0168 1.1963 0.049 Uiso 1 1 calc R . .
C62 C 0.09858(17) 0.01669(17) 1.09174(17) 0.0393(7) Uani 1 1 d . . .
H62 H 0.0620 -0.0215 1.0713 0.047 Uiso 1 1 calc R . .
C63 C 0.13920(15) 0.05000(15) 1.04738(15) 0.0319(6) Uani 1 1 d . . .
H63 H 0.1297 0.0347 0.9964 0.038 Uiso 1 1 calc R . .
C64 C 0.0026(5) 0.8158(4) 0.0992(4) 0.103(3) Uiso 0.667(6) 1 d PD A 1
H64A H -0.0480 0.7900 0.0924 0.154 Uiso 0.667(6) 1 calc PR A 1
H64B H 0.0412 0.7836 0.0866 0.154 Uiso 0.667(6) 1 calc PR A 1
H64C H -0.0071 0.8580 0.0657 0.154 Uiso 0.667(6) 1 calc PR A 1
C65 C 0.0356(4) 0.8394(5) 0.1787(4) 0.092(2) Uiso 0.667(6) 1 d PD A 1
H65A H 0.0198 0.8903 0.1827 0.111 Uiso 0.667(6) 1 calc PR A 1
H65B H 0.0116 0.8098 0.2106 0.111 Uiso 0.667(6) 1 calc PR A 1
C66 C 0.1216(4) 0.8339(5) 0.2078(4) 0.104(3) Uiso 0.667(6) 1 d PD A 1
H66A H 0.1484 0.8657 0.1800 0.124 Uiso 0.667(6) 1 calc PR A 1
H66B H 0.1401 0.7836 0.2061 0.124 Uiso 0.667(6) 1 calc PR A 1
C67 C 0.1361(4) 0.8606(5) 0.2923(4) 0.106(3) Uiso 0.667(6) 1 d PD A 1
H67A H 0.1013 0.9022 0.2943 0.127 Uiso 0.667(6) 1 calc PR A 1
H67B H 0.1270 0.8214 0.3250 0.127 Uiso 0.667(6) 1 calc PR A 1
C68 C 0.2193(4) 0.8810(4) 0.3132(4) 0.155(3) Uiso 1 1 d D A 1
H68A H 0.2405 0.8859 0.3685 0.232 Uiso 1 1 calc R A 1
H68B H 0.2244 0.9272 0.2894 0.232 Uiso 1 1 calc R A 1
H68C H 0.2497 0.8439 0.2961 0.232 Uiso 1 1 calc R A 1
B1 B 0.29877(16) 0.14405(15) 0.86024(16) 0.0237(6) Uani 1 1 d . . .
N2 N 0.22593(11) 0.11566(11) 0.79483(11) 0.0225(4) Uani 1 1 d . . .
N1 N 0.24135(11) 0.08981(10) 0.73182(11) 0.0198(4) Uani 1 1 d . . .
N5 N 0.27607(12) 0.15875(11) 0.93165(11) 0.0249(4) Uani 1 1 d . . .
N6 N 0.23565(12) 0.11145(11) 0.96294(12) 0.0264(4) Uani 1 1 d . . .
N3 N 0.36212(11) 0.08262(11) 0.87496(10) 0.0213(4) Uani 1 1 d . . .
N4 N 0.39273(11) 0.06320(10) 0.81852(10) 0.0189(4) Uani 1 1 d . . .
P1 P 0.47565(3) 0.17081(3) 0.73648(3) 0.01673(12) Uani 1 1 d . . .
P2 P 0.28936(3) 0.19408(3) 0.61702(3) 0.01853(12) Uani 1 1 d . . .
Rh1 Rh 0.351906(9) 0.127235(9) 0.720559(9) 0.01560(5) Uani 1 1 d . . .
C67B C 0.2119(6) 0.8294(5) 0.2456(6) 0.064(3) Uiso 0.333(6) 1 d PD A 2
C66B C 0.1534(7) 0.7756(5) 0.2619(9) 0.111(6) Uiso 0.333(6) 1 d PD A 2
H66C H 0.1680 0.7625 0.3163 0.133 Uiso 0.333(6) 1 calc PR A 2
H66D H 0.1471 0.7315 0.2304 0.133 Uiso 0.333(6) 1 calc PR A 2
C65B C 0.0770(7) 0.8266(9) 0.2361(9) 0.098(5) Uiso 0.333(6) 1 d PD A 2
H65C H 0.0838 0.8719 0.2657 0.117 Uiso 0.333(6) 1 calc PR A 2
H65D H 0.0267 0.8019 0.2358 0.117 Uiso 0.333(6) 1 calc PR A 2
C64B C 0.085(2) 0.8377(19) 0.1537(11) 0.266(18) Uiso 0.333(6) 1 d PD A 2
H64D H 0.0412 0.8693 0.1243 0.399 Uiso 0.333(6) 1 calc PR A 2
H64E H 0.0806 0.7909 0.1282 0.399 Uiso 0.333(6) 1 calc PR A 2
H64F H 0.1365 0.8599 0.1576 0.399 Uiso 0.333(6) 1 calc PR A 2
H67C H 0.1914 0.8521 0.1977 0.100 Uiso 0.333(6) 1 d P A 2
H67D H 0.2653 0.8052 0.2513 0.100 Uiso 0.333(6) 1 d P A 2
H1B H 0.3264(14) 0.1922(13) 0.8464(13) 0.019(6) Uiso 1 1 d . . .

loop_
_atom_site_aniso_label
_atom_site_aniso_U_11
_atom_site_aniso_U_22
_atom_site_aniso_U_33
_atom_site_aniso_U_23
_atom_site_aniso_U_13
_atom_site_aniso_U_12
C1 0.0178(10) 0.0184(11) 0.0214(11) 0.0031(9) 0.0055(8) -0.0017(9)
C2 0.0258(12) 0.0257(13) 0.0262(12) 0.0032(10) 0.0104(10) 0.0025(10)
C3 0.0328(13) 0.0390(16) 0.0223(13) 0.0068(11) 0.0060(10) -0.0010(11)
C4 0.0282(13) 0.0430(17) 0.0373(16) 0.0144(13) 0.0039(11) 0.0095(12)
C5 0.0292(13) 0.0388(16) 0.0424(16) 0.0077(13) 0.0128(12) 0.0131(12)
C6 0.0260(12) 0.0285(14) 0.0287(13) -0.0008(11) 0.0102(10) 0.0046(10)
C7 0.0216(11) 0.0235(12) 0.0188(11) -0.0006(9) 0.0093(9) -0.0012(9)
C8 0.0342(13) 0.0247(13) 0.0264(13) -0.0037(10) 0.0149(10) -0.0078(10)
C9 0.0558(18) 0.0354(16) 0.0334(15) -0.0157(12) 0.0255(13) -0.0156(13)
C10 0.0598(19) 0.055(2) 0.0363(16) -0.0153(14) 0.0357(15) -0.0196(16)
C11 0.0548(18) 0.0520(19) 0.0375(16) -0.0135(14) 0.0290(14) -0.0293(15)
C12 0.0391(14) 0.0336(15) 0.0263(13) -0.0086(11) 0.0158(11) -0.0160(12)
C13 0.0217(10) 0.0167(11) 0.0152(10) 0.0002(8) 0.0056(8) -0.0005(9)
C14 0.0213(11) 0.0203(12) 0.0209(11) -0.0003(9) 0.0053(9) 0.0015(9)
C15 0.0278(12) 0.0287(14) 0.0326(14) -0.0057(11) 0.0062(10) 0.0082(10)
C16 0.0379(14) 0.0221(13) 0.0271(13) -0.0081(10) 0.0041(11) 0.0029(11)
C17 0.0277(12) 0.0273(14) 0.0213(12) -0.0027(10) 0.0036(9) -0.0059(10)
C18 0.0200(10) 0.0262(13) 0.0210(11) -0.0012(10) 0.0073(9) -0.0010(9)
C19 0.0287(12) 0.0217(12) 0.0185(11) 0.0050(9) -0.0020(9) -0.0043(10)
C20 0.0349(14) 0.0263(14) 0.0306(14) 0.0029(11) 0.0006(11) -0.0029(11)
C21 0.0540(18) 0.0225(14) 0.0367(16) 0.0018(12) -0.0044(13) -0.0022(13)
C22 0.060(2) 0.0249(15) 0.0386(17) 0.0089(13) -0.0055(14) -0.0170(14)
C23 0.0463(16) 0.0388(18) 0.0393(16) 0.0118(14) 0.0044(13) -0.0189(14)
C24 0.0329(13) 0.0298(14) 0.0296(14) 0.0088(11) 0.0030(11) -0.0069(11)
C25 0.0230(11) 0.0194(12) 0.0234(12) 0.0043(9) 0.0057(9) 0.0014(9)
C26 0.0257(12) 0.0315(14) 0.0252(13) -0.0007(11) 0.0040(10) -0.0013(10)
C27 0.0261(13) 0.0464(18) 0.0371(16) 0.0014(13) 0.0011(11) 0.0005(12)
C28 0.0255(13) 0.0490(19) 0.0549(19) 0.0045(15) 0.0105(13) 0.0088(13)
C29 0.0395(15) 0.0386(17) 0.0402(16) 0.0064(13) 0.0201(13) 0.0123(12)
C30 0.0331(13) 0.0249(13) 0.0257(13) 0.0033(10) 0.0076(10) 0.0049(10)
C31 0.0208(11) 0.0278(13) 0.0182(11) -0.0018(9) 0.0061(9) -0.0055(9)
C32 0.0321(13) 0.0306(14) 0.0271(13) -0.0036(11) 0.0127(10) -0.0069(11)
C33 0.0368(14) 0.0365(16) 0.0363(15) -0.0131(13) 0.0130(12) -0.0062(12)
C34 0.0353(14) 0.061(2) 0.0266(14) -0.0156(14) 0.0152(11) -0.0087(14)
C35 0.0380(14) 0.057(2) 0.0188(13) 0.0024(13) 0.0103(11) -0.0078(14)
C36 0.0302(13) 0.0367(15) 0.0234(13) 0.0032(11) 0.0071(10) -0.0046(11)
C37 0.0208(11) 0.0205(12) 0.0261(12) 0.0039(10) 0.0066(9) -0.0014(9)
C38 0.0213(11) 0.0313(14) 0.0386(15) 0.0011(12) 0.0117(10) -0.0038(10)
C39 0.0233(11) 0.0284(13) 0.0345(14) 0.0022(11) 0.0163(10) 0.0010(10)
C40 0.0213(11) 0.0223(12) 0.0237(12) 0.0049(9) 0.0074(9) 0.0004(9)
C41 0.0357(13) 0.0320(15) 0.0265(13) 0.0123(11) 0.0109(11) 0.0081(11)
C42 0.0350(13) 0.0375(15) 0.0195(12) 0.0089(11) 0.0118(10) 0.0034(11)
C43 0.0270(12) 0.0271(13) 0.0234(12) -0.0001(10) 0.0114(10) 0.0070(10)
C44 0.0388(14) 0.0321(15) 0.0280(13) -0.0099(11) 0.0150(11) -0.0020(11)
C45 0.0364(14) 0.0238(13) 0.0346(14) -0.0037(11) 0.0161(11) -0.0015(11)
C46 0.0261(12) 0.0199(12) 0.0278(13) 0.0024(10) 0.0100(10) -0.0072(9)
C47 0.0346(13) 0.0238(13) 0.0341(14) 0.0035(11) 0.0042(11) -0.0025(11)
C48 0.0549(18) 0.0316(16) 0.0300(15) -0.0015(12) 0.0013(13) -0.0067(13)
C49 0.071(2) 0.0230(15) 0.0351(16) -0.0058(12) 0.0187(15) -0.0068(14)
C50 0.0407(15) 0.0250(14) 0.0453(17) -0.0021(12) 0.0173(13) -0.0020(12)
C51 0.0268(12) 0.0256(13) 0.0331(14) 0.0006(11) 0.0080(10) -0.0042(10)
C52 0.0210(11) 0.0191(12) 0.0326(13) 0.0021(10) 0.0108(9) -0.0011(9)
C53 0.0308(12) 0.0215(13) 0.0317(13) -0.0009(10) 0.0135(10) -0.0011(10)
C54 0.0521(17) 0.0319(15) 0.0409(16) -0.0062(13) 0.0270(14) -0.0013(13)
C55 0.0507(18) 0.0320(17) 0.072(2) -0.0063(15) 0.0401(17) 0.0048(14)
C56 0.0347(15) 0.0348(17) 0.072(2) 0.0061(16) 0.0237(15) 0.0125(13)
C57 0.0278(13) 0.0318(15) 0.0451(17) 0.0076(12) 0.0114(12) 0.0044(11)
C58 0.0286(12) 0.0257(13) 0.0235(12) 0.0035(10) 0.0130(10) 0.0114(10)
C59 0.0348(13) 0.0365(15) 0.0243(13) -0.0006(11) 0.0107(10) 0.0118(12)
C60 0.0417(15) 0.0515(18) 0.0250(14) 0.0073(13) 0.0179(12) 0.0193(14)
C61 0.0407(15) 0.0511(19) 0.0379(16) 0.0191(14) 0.0233(13) 0.0133(14)
C62 0.0374(15) 0.0407(17) 0.0428(17) 0.0075(13) 0.0168(13) 0.0005(13)
C63 0.0358(14) 0.0353(15) 0.0266(13) 0.0011(11) 0.0124(11) 0.0035(12)
B1 0.0276(13) 0.0237(15) 0.0225(13) 0.0000(11) 0.0114(11) -0.0009(11)
N2 0.0238(9) 0.0235(11) 0.0230(10) 0.0024(8) 0.0114(8) 0.0013(8)
N1 0.0210(9) 0.0205(10) 0.0188(9) 0.0010(8) 0.0077(7) -0.0012(8)
N5 0.0322(11) 0.0223(11) 0.0240(10) -0.0005(8) 0.0140(8) 0.0004(9)
N6 0.0347(11) 0.0240(11) 0.0254(11) -0.0005(8) 0.0162(9) -0.0010(9)
N3 0.0244(9) 0.0245(11) 0.0167(9) 0.0012(8) 0.0088(7) -0.0003(8)
N4 0.0199(9) 0.0209(10) 0.0169(9) 0.0005(8) 0.0070(7) 0.0001(7)
P1 0.0175(3) 0.0174(3) 0.0161(3) -0.0005(2) 0.0063(2) 0.0000(2)
P2 0.0201(3) 0.0187(3) 0.0160(3) 0.0011(2) 0.0043(2) -0.0019(2)
Rh1 0.01686(8) 0.01569(9) 0.01469(9) 0.00089(7) 0.00552(6) -0.00103(7)

loop_
_atom_type_symbol
_atom_type_description
_atom_type_scat_dispersion_real
_atom_type_scat_dispersion_imag
_atom_type_scat_source
C C 0.0033 0.0016 'International Tables Vol C Tables 4.2.6.8 and 6.1.1.4'
H H 0.0000 0.0000 'International Tables Vol C Tables 4.2.6.8 and 6.1.1.4'
B B 0.0013 0.0007 'International Tables Vol C Tables 4.2.6.8 and 6.1.1.4'
N N 0.0061 0.0033 'International Tables Vol C Tables 4.2.6.8 and 6.1.1.4'
P P 0.1023 0.0942 'International Tables Vol C Tables 4.2.6.8 and 6.1.1.4'
Rh Rh -1.1178 0.9187 'International Tables Vol C Tables 4.2.6.8 and 6.1.1.4'

loop_
_geom_angle_atom_site_label_1
_geom_angle_atom_site_label_2
_geom_angle_atom_site_label_3
_geom_angle
C6 C1 C2 118.6(2)
C6 C1 P1 123.29(18)
C2 C1 P1 118.09(17)
C3 C2 C1 120.7(2)
C3 C2 H2 119.7
C1 C2 H2 119.7
C4 C3 C2 120.0(2)
C4 C3 H3 120.0
C2 C3 H3 120.0
C5 C4 C3 119.8(2)
C5 C4 H4 120.1
C3 C4 H4 120.1
C4 C5 C6 120.3(2)
C4 C5 H5 119.9
C6 C5 H5 119.9
C1 C6 C5 120.6(2)
C1 C6 H6 119.7
C5 C6 H6 119.7
C8 C7 C12 118.2(2)
C8 C7 P1 116.85(17)
C12 C7 P1 124.97(18)
C9 C8 C7 121.2(2)
C9 C8 H8 119.4
C7 C8 H8 119.4
C10 C9 C8 119.9(2)
C10 C9 H9 120.0
C8 C9 H9 120.0
C11 C10 C9 119.6(2)
C11 C10 H10 120.2
C9 C10 H10 120.2
C10 C11 C12 120.8(3)
C10 C11 H11 119.6
C12 C11 H11 119.6
C11 C12 C7 120.3(2)
C11 C12 H12 119.9
C7 C12 H12 119.9
C14 C13 C18 118.6(2)
C14 C13 P1 118.17(17)
C18 C13 P1 122.83(17)
C15 C14 C13 120.8(2)
C15 C14 H14 119.6
C13 C14 H14 119.6
C16 C15 C14 120.0(2)
C16 C15 H15 120.0
C14 C15 H15 120.0
C17 C16 C15 120.0(2)
C17 C16 H16 120.0
C15 C16 H16 120.0
C16 C17 C18 120.2(2)
C16 C17 H17 119.9
C18 C17 H17 119.9
C17 C18 C13 120.3(2)
C17 C18 H18 119.8
C13 C18 H18 119.8
C20 C19 C24 118.3(2)
C20 C19 P2 122.3(2)
C24 C19 P2 119.1(2)
C19 C20 C21 121.2(3)
C19 C20 H20 119.4
C21 C20 H20 119.4
C22 C21 C20 119.6(3)
C22 C21 H21 120.2
C20 C21 H21 120.2
C21 C22 C23 120.3(3)
C21 C22 H22 119.8
C23 C22 H22 119.8
C22 C23 C24 120.3(3)
C22 C23 H23 119.8
C24 C23 H23 119.8
C19 C24 C23 120.2(3)
C19 C24 H24 119.9
C23 C24 H24 119.9
C26 C25 C30 118.5(2)
C26 C25 P2 122.86(19)
C30 C25 P2 118.53(18)
C25 C26 C27 120.4(2)
C25 C26 H26 119.8
C27 C26 H26 119.8
C28 C27 C26 120.3(3)
C28 C27 H27 119.9
C26 C27 H27 119.9
C27 C28 C29 119.9(3)
C27 C28 H28 120.0
C29 C28 H28 120.0
C30 C29 C28 119.7(3)
C30 C29 H29 120.1
C28 C29 H29 120.1
C29 C30 C25 121.2(2)
C29 C30 H30 119.4
C25 C30 H30 119.4
C32 C31 C36 118.0(2)
C32 C31 P2 117.84(18)
C36 C31 P2 124.1(2)
C33 C32 C31 121.3(3)
C33 C32 H32 119.3
C31 C32 H32 119.3
C34 C33 C32 119.7(3)
C34 C33 H33 120.1
C32 C33 H33 120.1
C35 C34 C33 119.7(3)
C35 C34 H34 120.1
C33 C34 H34 120.1
C34 C35 C36 120.8(3)
C34 C35 H35 119.6
C36 C35 H35 119.6
C35 C36 C31 120.3(3)
C35 C36 H36 119.8
C31 C36 H36 119.8
N1 C37 C38 109.6(2)
N1 C37 C46 120.9(2)
C38 C37 C46 128.7(2)
C39 C38 C37 105.4(2)
C39 C38 H38 127.3
C37 C38 H38 127.3
N2 C39 C38 108.7(2)
N2 C39 H39 125.7
C38 C39 H39 125.7
N4 C40 C41 109.2(2)
N4 C40 C52 123.6(2)
C41 C40 C52 127.1(2)
C42 C41 C40 105.6(2)
C42 C41 H41 127.2
C40 C41 H41 127.2
N3 C42 C41 108.8(2)
N3 C42 H42 125.6
C41 C42 H42 125.6
N6 C43 C44 110.9(2)
N6 C43 C58 120.2(2)
C44 C43 C58 128.9(2)
C45 C44 C43 104.6(2)
C45 C44 H44 127.7
C43 C44 H44 127.7
N5 C45 C44 108.5(2)
N5 C45 H45 125.7
C44 C45 H45 125.7
C47 C46 C51 118.7(2)
C47 C46 C37 123.1(2)
C51 C46 C37 118.0(2)
C48 C47 C46 120.0(3)
C48 C47 H47 120.0
C46 C47 H47 120.0
C49 C48 C47 120.7(3)
C49 C48 H48 119.7
C47 C48 H48 119.7
C48 C49 C50 120.2(3)
C48 C49 H49 119.9
C50 C49 H49 119.9
C49 C50 C51 119.6(3)
C49 C50 H50 120.2
C51 C50 H50 120.2
C50 C51 C46 120.7(2)
C50 C51 H51 119.6
C46 C51 H51 119.6
C53 C52 C57 118.2(2)
C53 C52 C40 121.7(2)
C57 C52 C40 120.0(2)
C54 C53 C52 120.6(2)
C54 C53 H53 119.7
C52 C53 H53 119.7
C55 C54 C53 120.6(3)
C55 C54 H54 119.7
C53 C54 H54 119.7
C54 C55 C56 119.2(3)
C54 C55 H55 120.4
C56 C55 H55 120.4
C57 C56 C55 120.6(3)
C57 C56 H56 119.7
C55 C56 H56 119.7
C56 C57 C52 120.8(3)
C56 C57 H57 119.6
C52 C57 H57 119.6
C63 C58 C59 118.0(2)
C63 C58 C43 120.9(2)
C59 C58 C43 121.1(2)
C60 C59 C58 120.9(3)
C60 C59 H59 119.6
C58 C59 H59 119.6
C61 C60 C59 120.6(3)
C61 C60 H60 119.7
C59 C60 H60 119.7
C60 C61 C62 119.4(3)
C60 C61 H61 120.3
C62 C61 H61 120.3
C61 C62 C63 119.9(3)
C61 C62 H62 120.0
C63 C62 H62 120.0
C58 C63 C62 121.1(3)
C58 C63 H63 119.4
C62 C63 H63 119.4
C66 C65 C64 113.3(6)
C66 C65 H65A 108.9
C64 C65 H65A 108.9
C66 C65 H65B 108.9
C64 C65 H65B 108.9
H65A C65 H65B 107.7
C65 C66 C67 100.2(6)
C65 C66 H66A 111.7
C67 C66 H66A 111.7
C65 C66 H66B 111.7
C67 C66 H66B 111.7
H66A C66 H66B 109.5
C65 C66 H67C 145.8(8)
C67 C66 H67C 100.6(4)
H66A C66 H67C 34.6
H66B C66 H67C 85.0
C68 C67 C66 100.9(6)
C68 C67 H67A 111.6
C66 C67 H67A 111.6
C68 C67 H67B 111.6
C66 C67 H67B 111.6
H67A C67 H67B 109.4
N5 B1 N3 110.0(2)
N5 B1 N2 111.6(2)
N3 B1 N2 104.97(19)
N5 B1 H1B 108.3(13)
N3 B1 H1B 107.4(12)
N2 B1 H1B 114.4(13)
C39 N2 N1 109.26(19)
C39 N2 B1 132.7(2)
N1 N2 B1 117.08(18)
C37 N1 N2 107.05(18)
C37 N1 Rh1 138.84(16)
N2 N1 Rh1 113.28(14)
C45 N5 N6 110.3(2)
C45 N5 B1 125.0(2)
N6 N5 B1 124.4(2)
C43 N6 N5 105.7(2)
C42 N3 N4 109.35(19)
C42 N3 B1 130.3(2)
N4 N3 B1 119.14(18)
C40 N4 N3 107.03(18)
C40 N4 Rh1 138.44(16)
N3 N4 Rh1 113.85(14)
C13 P1 C7 107.10(10)
C13 P1 C1 97.75(10)
C7 P1 C1 100.58(10)
C13 P1 Rh1 113.06(7)
C7 P1 Rh1 119.04(7)
C1 P1 Rh1 116.60(7)
C25 P2 C31 104.17(11)
C25 P2 C19 99.55(11)
C31 P2 C19 101.89(11)
C25 P2 Rh1 113.04(8)
C31 P2 Rh1 115.42(8)
C19 P2 Rh1 120.40(7)
N4 Rh1 N1 78.98(7)
N4 Rh1 P1 91.82(5)
N1 Rh1 P1 167.28(5)
N4 Rh1 P2 171.38(5)
N1 Rh1 P2 92.54(5)
P1 Rh1 P2 96.32(2)
C66B C67B H67C 113.1(10)
C66B C67B H67D 110.1(10)
H67C C67B H67D 111.4(10)
C67B C66B C65B 96.0(7)
C67B C66B H66C 112.5
C65B C66B H66C 112.5
C67B C66B H66D 112.6
C65B C66B H66D 112.6
H66C C66B H66D 110.1
C66B C65B C64B 93.2(7)
C66B C65B H65C 113.1
C64B C65B H65C 113.0
C66B C65B H65D 113.1
C64B C65B H65D 113.0
H65C C65B H65D 110.5
C65B C64B H64D 109.5
C65B C64B H64E 109.4
H64D C64B H64E 109.5
C65B C64B H64F 109.4
H64D C64B H64F 109.5
H64E C64B H64F 109.5

loop_
_geom_bond_atom_site_label_1
_geom_bond_atom_site_label_2
_geom_bond_distance
C1 C6 1.385(3)
C1 C2 1.390(3)
C1 P1 1.838(2)
C2 C3 1.386(3)
C2 H2 0.9500
C3 C4 1.379(4)
C3 H3 0.9500
C4 C5 1.373(4)
C4 H4 0.9500
C5 C6 1.388(3)
C5 H5 0.9500
C6 H6 0.9500
C7 C8 1.385(3)
C7 C12 1.390(3)
C7 P1 1.833(2)
C8 C9 1.383(3)
C8 H8 0.9500
C9 C10 1.375(4)
C9 H9 0.9500
C10 C11 1.372(4)
C10 H10 0.9500
C11 C12 1.383(4)
C11 H11 0.9500
C12 H12 0.9500
C13 C14 1.383(3)
C13 C18 1.400(3)
C13 P1 1.833(2)
C14 C15 1.382(3)
C14 H14 0.9500
C15 C16 1.380(4)
C15 H15 0.9500
C16 C17 1.379(4)
C16 H16 0.9500
C17 C18 1.381(3)
C17 H17 0.9500
C18 H18 0.9500
C19 C20 1.385(4)
C19 C24 1.390(4)
C19 P2 1.843(2)
C20 C21 1.387(4)
C20 H20 0.9500
C21 C22 1.370(4)
C21 H21 0.9500
C22 C23 1.370(5)
C22 H22 0.9500
C23 C24 1.390(4)
C23 H23 0.9500
C24 H24 0.9500
C25 C26 1.387(3)
C25 C30 1.391(3)
C25 P2 1.831(2)
C26 C27 1.388(4)
C26 H26 0.9500
C27 C28 1.375(4)
C27 H27 0.9500
C28 C29 1.385(4)
C28 H28 0.9500
C29 C30 1.377(4)
C29 H29 0.9500
C30 H30 0.9500
C31 C32 1.390(4)
C31 C36 1.394(3)
C31 P2 1.832(2)
C32 C33 1.385(4)
C32 H32 0.9500
C33 C34 1.376(4)
C33 H33 0.9500
C34 C35 1.375(4)
C34 H34 0.9500
C35 C36 1.381(4)
C35 H35 0.9500
C36 H36 0.9500
C37 N1 1.335(3)
C37 C38 1.394(3)
C37 C46 1.466(3)
C38 C39 1.370(4)
C38 H38 0.9500
C39 N2 1.343(3)
C39 H39 0.9500
C40 N4 1.341(3)
C40 C41 1.400(3)
C40 C52 1.462(3)
C41 C42 1.362(4)
C41 H41 0.9500
C42 N3 1.345(3)
C42 H42 0.9500
C43 N6 1.332(3)
C43 C44 1.400(4)
C43 C58 1.470(3)
C44 C45 1.366(4)
C44 H44 0.9500
C45 N5 1.344(3)
C45 H45 0.9500
C46 C47 1.388(3)
C46 C51 1.392(3)
C47 C48 1.383(4)
C47 H47 0.9500
C48 C49 1.365(4)
C48 H48 0.9500
C49 C50 1.379(4)
C49 H49 0.9500
C50 C51 1.382(4)
C50 H50 0.9500
C51 H51 0.9500
C52 C53 1.387(3)
C52 C57 1.390(3)
C53 C54 1.382(3)
C53 H53 0.9500
C54 C55 1.374(4)
C54 H54 0.9500
C55 C56 1.379(5)
C55 H55 0.9500
C56 C57 1.374(4)
C56 H56 0.9500
C57 H57 0.9500
C58 C63 1.381(4)
C58 C59 1.395(3)
C59 C60 1.376(4)
C59 H59 0.9500
C60 C61 1.372(4)
C60 H60 0.9500
C61 C62 1.385(4)
C61 H61 0.9500
C62 C63 1.385(4)
C62 H62 0.9500
C63 H63 0.9500
C64 C65 1.473(7)
C64 H64A 0.9800
C64 H64B 0.9800
C64 H64C 0.9800
C65 C66 1.438(7)
C65 H65A 0.9900
C65 H65B 0.9900
C66 C67 1.586(7)
C66 H66A 0.9900
C66 H66B 0.9900
C66 H67C 1.334(8)
C67 C68 1.436(7)
C67 H67A 0.9900
C67 H67B 0.9900
C68 H68A 0.9800
C68 H68B 0.9800
C68 H68C 0.9800
B1 N5 1.518(3)
B1 N3 1.553(3)
B1 N2 1.555(3)
B1 H1B 1.08(2)
N2 N1 1.363(3)
N1 Rh1 2.1240(18)
N5 N6 1.362(3)
N3 N4 1.361(2)
N4 Rh1 2.1000(18)
P1 Rh1 2.2429(6)
P2 Rh1 2.2618(6)
C67B C66B 1.523(10)
C67B H67C 0.947(12)
C67B H67D 1.013(10)
C66B C65B 1.585(10)
C66B H66C 0.9900
C66B H66D 0.9900
C65B C64B 1.585(11)
C65B H65C 0.9900
C65B H65D 0.9900
C64B H64D 0.9800
C64B H64E 0.9800
C64B H64F 0.9800

loop_
_geom_torsion_atom_site_label_1
_geom_torsion_atom_site_label_2
_geom_torsion_atom_site_label_3
_geom_torsion_atom_site_label_4
_geom_torsion
C6 C1 C2 C3 2.0(4)
P1 C1 C2 C3 -175.50(19)
C1 C2 C3 C4 -1.8(4)
C2 C3 C4 C5 0.1(4)
C3 C4 C5 C6 1.4(4)
C2 C1 C6 C5 -0.4(4)
P1 C1 C6 C5 176.9(2)
C4 C5 C6 C1 -1.2(4)
C12 C7 C8 C9 0.2(4)
P1 C7 C8 C9 -179.8(2)
C7 C8 C9 C10 0.0(5)
C8 C9 C10 C11 -0.3(5)
C9 C10 C11 C12 0.3(5)
C10 C11 C12 C7 -0.1(5)
C8 C7 C12 C11 -0.2(4)
P1 C7 C12 C11 179.8(2)
C18 C13 C14 C15 1.5(3)
P1 C13 C14 C15 174.75(19)
C13 C14 C15 C16 -0.3(4)
C14 C15 C16 C17 -0.4(4)
C15 C16 C17 C18 -0.2(4)
C16 C17 C18 C13 1.3(4)
C14 C13 C18 C17 -2.0(3)
P1 C13 C18 C17 -174.94(18)
C24 C19 C20 C21 -2.8(4)
P2 C19 C20 C21 171.4(2)
C19 C20 C21 C22 -0.3(4)
C20 C21 C22 C23 2.8(4)
C21 C22 C23 C24 -2.1(4)
C20 C19 C24 C23 3.5(4)
P2 C19 C24 C23 -170.9(2)
C22 C23 C24 C19 -1.1(4)
C30 C25 C26 C27 -0.1(4)
P2 C25 C26 C27 -175.7(2)
C25 C26 C27 C28 1.1(4)
C26 C27 C28 C29 -1.0(5)
C27 C28 C29 C30 -0.2(5)
C28 C29 C30 C25 1.2(4)
C26 C25 C30 C29 -1.0(4)
P2 C25 C30 C29 174.7(2)
C36 C31 C32 C33 1.2(4)
P2 C31 C32 C33 -177.05(19)
C31 C32 C33 C34 1.1(4)
C32 C33 C34 C35 -2.1(4)
C33 C34 C35 C36 0.6(4)
C34 C35 C36 C31 1.8(4)
C32 C31 C36 C35 -2.6(4)
P2 C31 C36 C35 175.50(19)
N1 C37 C38 C39 -2.1(3)
C46 C37 C38 C39 167.4(2)
C37 C38 C39 N2 0.6(3)
N4 C40 C41 C42 1.2(3)
C52 C40 C41 C42 -176.5(2)
C40 C41 C42 N3 -1.1(3)
N6 C43 C44 C45 0.0(3)
C58 C43 C44 C45 -177.7(2)
C43 C44 C45 N5 0.1(3)
N1 C37 C46 C47 -136.0(2)
C38 C37 C46 C47 55.6(4)
N1 C37 C46 C51 49.0(3)
C38 C37 C46 C51 -119.5(3)
C51 C46 C47 C48 0.0(4)
C37 C46 C47 C48 -175.0(2)
C46 C47 C48 C49 -0.5(4)
C47 C48 C49 C50 0.7(5)
C48 C49 C50 C51 -0.3(4)
C49 C50 C51 C46 -0.3(4)
C47 C46 C51 C50 0.4(4)
C37 C46 C51 C50 175.7(2)
N4 C40 C52 C53 -23.1(4)
C41 C40 C52 C53 154.3(3)
N4 C40 C52 C57 159.5(2)
C41 C40 C52 C57 -23.1(4)
C57 C52 C53 C54 -0.2(4)
C40 C52 C53 C54 -177.6(2)
C52 C53 C54 C55 0.7(4)
C53 C54 C55 C56 -0.6(4)
C54 C55 C56 C57 0.1(5)
C55 C56 C57 C52 0.4(4)
C53 C52 C57 C56 -0.4(4)
C40 C52 C57 C56 177.1(2)
N6 C43 C58 C63 -15.1(3)
C44 C43 C58 C63 162.4(3)
N6 C43 C58 C59 165.9(2)
C44 C43 C58 C59 -16.6(4)
C63 C58 C59 C60 -1.0(4)
C43 C58 C59 C60 178.1(2)
C58 C59 C60 C61 0.9(4)
C59 C60 C61 C62 0.0(4)
C60 C61 C62 C63 -0.7(4)
C59 C58 C63 C62 0.2(4)
C43 C58 C63 C62 -178.8(2)
C61 C62 C63 C58 0.6(4)
C64 C65 C66 C67 -178.5(7)
C65 C66 C67 C68 -159.5(7)
C38 C39 N2 N1 1.0(3)
C38 C39 N2 B1 -167.2(2)
N5 B1 N2 C39 -2.5(4)
N3 B1 N2 C39 116.7(3)
N5 B1 N2 N1 -169.96(19)
N3 B1 N2 N1 -50.8(3)
C38 C37 N1 N2 2.7(3)
C46 C37 N1 N2 -167.8(2)
C38 C37 N1 Rh1 -165.57(19)
C46 C37 N1 Rh1 24.0(4)
C39 N2 N1 C37 -2.3(3)
B1 N2 N1 C37 168.0(2)
C39 N2 N1 Rh1 169.30(16)
B1 N2 N1 Rh1 -20.4(2)
C44 C45 N5 N6 -0.1(3)
C44 C45 N5 B1 -173.7(2)
N3 B1 N5 C45 105.7(3)
N2 B1 N5 C45 -138.2(2)
N3 B1 N5 N6 -67.0(3)
N2 B1 N5 N6 49.1(3)
C44 C43 N6 N5 -0.1(3)
C58 C43 N6 N5 177.8(2)
C45 N5 N6 C43 0.1(3)
B1 N5 N6 C43 173.7(2)
C41 C42 N3 N4 0.6(3)
C41 C42 N3 B1 167.7(2)
N5 B1 N3 C42 16.5(4)
N2 B1 N3 C42 -103.7(3)
N5 B1 N3 N4 -177.46(18)
N2 B1 N3 N4 62.3(2)
C41 C40 N4 N3 -0.8(3)
C52 C40 N4 N3 176.9(2)
C41 C40 N4 Rh1 -170.32(18)
C52 C40 N4 Rh1 7.5(4)
C42 N3 N4 C40 0.2(2)
B1 N3 N4 C40 -168.6(2)
C42 N3 N4 Rh1 172.55(16)
B1 N3 N4 Rh1 3.8(2)
C14 C13 P1 C7 126.22(18)
C18 C13 P1 C7 -60.8(2)
C14 C13 P1 C1 -130.14(18)
C18 C13 P1 C1 42.8(2)
C14 C13 P1 Rh1 -6.8(2)
C18 C13 P1 Rh1 166.13(17)
C8 C7 P1 C13 -164.83(18)
C12 C7 P1 C13 15.2(2)
C8 C7 P1 C1 93.6(2)
C12 C7 P1 C1 -86.4(2)
C8 C7 P1 Rh1 -35.1(2)
C12 C7 P1 Rh1 144.91(19)
C6 C1 P1 C13 -129.3(2)
C2 C1 P1 C13 48.1(2)
C6 C1 P1 C7 -20.2(2)
C2 C1 P1 C7 157.17(19)
C6 C1 P1 Rh1 110.06(19)
C2 C1 P1 Rh1 -72.61(19)
C26 C25 P2 C31 -9.0(2)
C30 C25 P2 C31 175.45(19)
C26 C25 P2 C19 95.9(2)
C30 C25 P2 C19 -79.6(2)
C26 C25 P2 Rh1 -135.10(19)
C30 C25 P2 Rh1 49.4(2)
C32 C31 P2 C25 -101.60(19)
C36 C31 P2 C25 80.3(2)
C32 C31 P2 C19 155.22(19)
C36 C31 P2 C19 -22.9(2)
C32 C31 P2 Rh1 22.9(2)
C36 C31 P2 Rh1 -155.19(18)
C20 C19 P2 C25 29.8(2)
C24 C19 P2 C25 -156.00(19)
C20 C19 P2 C31 136.6(2)
C24 C19 P2 C31 -49.2(2)
C20 C19 P2 Rh1 -94.2(2)
C24 C19 P2 Rh1 80.0(2)
C40 N4 Rh1 N1 112.6(2)
N3 N4 Rh1 N1 -56.39(14)
C40 N4 Rh1 P1 -76.3(2)
N3 N4 Rh1 P1 114.76(14)
C40 N4 Rh1 P2 123.1(3)
N3 N4 Rh1 P2 -45.9(4)
C37 N1 Rh1 N4 -125.8(2)
N2 N1 Rh1 N4 66.39(15)
C37 N1 Rh1 P1 -170.11(18)
N2 N1 Rh1 P1 22.1(4)
C37 N1 Rh1 P2 55.7(2)
N2 N1 Rh1 P2 -112.04(14)
C13 P1 Rh1 N4 -101.43(9)
C7 P1 Rh1 N4 131.56(10)
C1 P1 Rh1 N4 10.71(10)
C13 P1 Rh1 N1 -58.2(3)
C7 P1 Rh1 N1 174.8(3)
C1 P1 Rh1 N1 54.0(3)
C13 P1 Rh1 P2 75.70(8)
C7 P1 Rh1 P2 -51.31(9)
C1 P1 Rh1 P2 -172.16(9)
C25 P2 Rh1 N4 5.9(4)
C31 P2 Rh1 N4 -113.9(4)
C19 P2 Rh1 N4 123.2(4)
C25 P2 Rh1 N1 16.28(10)
C31 P2 Rh1 N1 -103.51(10)
C19 P2 Rh1 N1 133.57(11)
C25 P2 Rh1 P1 -154.57(9)
C31 P2 Rh1 P1 85.64(8)
C19 P2 Rh1 P1 -37.28(10)
C67B C66B C65B C64B 56.9(18)
